data_7110376
loop_
_publ_author_name
'Lu, Jianjiang'
'Xu, Yan'
'Goh, Ngoh K.'
'Chia, Lian S.'

_publ_section_title
;
 Hydrothermal assembly and structural characterisation of one- and
 two-dimensional organic/inorganic hybrid materials constructed from
 diphosphopentamolybdate(VI) clusters and {Cu(en)}2+ complex groups
;
_journal_issue 24
_journal_name_full 'Chemical Communications'
_journal_page_first 2733
_journal_paper_doi 10.1039/a807617k
_journal_year 1998
_chemical_formula_sum 'C6 H38 Cu Mo5 N6 O28 P2'
_chemical_formula_weight 1247.60
_chemical_name_systematic
; 
 ? 
;
_space_group_IT_number 9
_symmetry_space_group_name_Hall 'C -2yc'
_symmetry_space_group_name_H-M 'C 1 c 1'
_atom_sites_solution_hydrogens geom
_atom_sites_solution_primary direct
_atom_sites_solution_secondary difmap
_audit_creation_method SHELXL
_cell_angle_alpha 90.00
_cell_angle_beta 109.087(5)
_cell_angle_gamma 90.00
_cell_formula_units_Z 4
_cell_length_a 14.821(3)
_cell_length_b 14.419(3)
_cell_length_c 16.132(5)
_cell_measurement_reflns_used 23
_cell_measurement_temperature 296(2)
_cell_measurement_theta_max 12.75
_cell_measurement_theta_min 4.99
_cell_volume 3257.9(14)
_computing_structure_refinement 'SHELXL-93 (Sheldrick, 1993)'
_computing_structure_solution 'SHELXS-86 (Sheldrick, 1990)'
_diffrn_ambient_temperature 296(2)
_diffrn_measurement_device 'Siemens P4'
_diffrn_measurement_method '2\q/\w scans'
_diffrn_radiation_monochromator graphite
_diffrn_radiation_source 'fine-focus sealed tube'
_diffrn_radiation_type MoK\a
_diffrn_radiation_wavelength 0.71073
_diffrn_reflns_av_R_equivalents 0.0298
_diffrn_reflns_av_sigmaI/netI 0.0398
_diffrn_reflns_limit_h_max 17
_diffrn_reflns_limit_h_min -1
_diffrn_reflns_limit_k_max 17
_diffrn_reflns_limit_k_min -1
_diffrn_reflns_limit_l_max 18
_diffrn_reflns_limit_l_min -19
_diffrn_reflns_number 3522
_diffrn_reflns_theta_max 25.00
_diffrn_reflns_theta_min 2.03
_diffrn_standards_decay_% 3.76
_diffrn_standards_interval_count 97
_diffrn_standards_number 3
_exptl_absorpt_coefficient_mu 2.716
_exptl_absorpt_correction_T_max 0.9961
_exptl_absorpt_correction_T_min 0.8032
_exptl_absorpt_correction_type 'Semi-empirical from psi-scan'
_exptl_crystal_density_diffrn 2.544
_exptl_crystal_F_000 2436
_exptl_crystal_size_max 0.10
_exptl_crystal_size_mid 0.08
_exptl_crystal_size_min 0.06
_refine_diff_density_max 0.977
_refine_diff_density_min -0.518
_refine_diff_density_rms 0.113
_refine_ls_abs_structure_details 'Flack H D (1983), Acta Cryst. A39, 876-881'
_refine_ls_abs_structure_Flack 0.57(4)
_refine_ls_extinction_method none
_refine_ls_goodness_of_fit_all 1.019
_refine_ls_goodness_of_fit_obs 1.042
_refine_ls_matrix_type full
_refine_ls_number_parameters 414
_refine_ls_number_reflns 3222
_refine_ls_number_restraints 2
_refine_ls_restrained_S_all 1.073
_refine_ls_restrained_S_obs 1.041
_refine_ls_R_factor_all 0.0286
_refine_ls_R_factor_obs 0.0267
_refine_ls_shift/esd_max -0.011
_refine_ls_shift/esd_mean 0.000
_refine_ls_structure_factor_coef Fsqd
_refine_ls_weighting_details 'w=1/[\s^2^(Fo^2^)+(0.0402P)^2^+0.0000P] where P=(Fo^2^+2Fc^2^)/3'
_refine_ls_weighting_scheme calc
_refine_ls_wR_factor_all 0.0696
_refine_ls_wR_factor_obs 0.0656
_reflns_number_observed 3063
_reflns_number_total 3235
_reflns_observed_criterion >2sigma(I)
_cod_data_source_file 807617ksup1.cif
_cod_data_source_block 1
_cod_depositor_comments
;
The following automatic conversions were performed:

'_refine_ls_weighting_scheme' value 'calc
w=1/[\s^2^(Fo^2^)+(0.0402P)^2^+0.0000P] where P=(Fo^2^+2Fc^2^)/3' was
changed to 'calc'. New tag '_refine_ls_weighting_details' was
created. The value of the new tag was set to
'w=1/[\s^2^(Fo^2^)+(0.0402P)^2^+0.0000P] where P=(Fo^2^+2Fc^2^)/3'.

Automatic conversion script
Id: cif_fix_values 3143 2015-03-26 13:38:13Z robertas 
;
_cod_original_cell_volume 3258.0(14)
_cod_database_code 7110376

loop_
_symmetry_equiv_pos_as_xyz
'x, y, z'
'x, -y, z+1/2'
'x+1/2, y+1/2, z'
'x+1/2, -y+1/2, z+1/2'

loop_
_atom_site_aniso_label
_atom_site_aniso_U_11
_atom_site_aniso_U_22
_atom_site_aniso_U_33
_atom_site_aniso_U_23
_atom_site_aniso_U_13
_atom_site_aniso_U_12
Mo1 0.0225(4) 0.0226(3) 0.0180(3) -0.0045(3) 0.0084(3) -0.0002(3)
Mo2 0.0232(4) 0.0176(3) 0.0183(3) 0.0010(3) 0.0075(3) -0.0036(3)
Mo3 0.0186(3) 0.0159(3) 0.0189(3) -0.0011(3) 0.0056(3) 0.0012(3)
Mo4 0.0226(3) 0.0212(3) 0.0187(3) 0.0035(3) 0.0087(3) -0.0005(3)
Mo5 0.0247(4) 0.0148(3) 0.0192(3) 0.0006(3) 0.0035(3) 0.0013(3)
Cu1 0.0219(5) 0.0162(4) 0.0165(5) 0.0021(4) 0.0013(4) -0.0014(4)
P1 0.0169(10) 0.0141(9) 0.0113(8) 0.0008(7) 0.0021(7) -0.0011(8)
P2 0.0166(9) 0.0158(9) 0.0123(9) -0.0026(7) 0.0016(7) 0.0004(8)
O1 0.040(4) 0.041(4) 0.025(3) -0.009(3) 0.012(3) 0.002(3)
O2 0.027(3) 0.035(3) 0.030(3) -0.013(3) 0.009(3) -0.001(3)
O3 0.032(3) 0.019(3) 0.024(3) -0.005(2) 0.011(3) 0.002(3)
O4 0.029(3) 0.022(3) 0.011(2) -0.004(2) 0.007(2) -0.001(2)
O5 0.032(3) 0.024(3) 0.019(3) 0.003(2) 0.012(3) -0.001(3)
O6 0.028(3) 0.020(3) 0.013(2) -0.004(2) 0.009(2) 0.000(2)
O7 0.040(4) 0.028(3) 0.024(3) 0.011(3) 0.009(3) 0.002(3)
O8 0.030(3) 0.034(3) 0.037(3) -0.008(3) 0.017(3) -0.016(3)
O9 0.020(3) 0.017(3) 0.023(3) 0.000(2) 0.005(2) -0.002(2)
O10 0.018(3) 0.015(2) 0.019(3) -0.003(2) 0.000(2) -0.006(2)
O11 0.041(4) 0.026(3) 0.029(3) -0.008(3) 0.016(3) 0.010(3)
O12 0.027(3) 0.024(3) 0.031(3) -0.001(2) 0.003(3) 0.002(3)
O13 0.018(3) 0.021(3) 0.025(3) 0.001(2) 0.007(2) 0.004(2)
O14 0.023(3) 0.020(3) 0.018(3) 0.003(2) 0.006(2) 0.003(2)
O15 0.040(4) 0.042(4) 0.023(3) 0.003(3) 0.014(3) 0.005(3)
O16 0.037(4) 0.030(3) 0.044(4) 0.005(3) 0.015(3) -0.011(3)
O17 0.039(3) 0.019(3) 0.019(3) 0.006(2) 0.012(3) -0.002(3)
O18 0.025(3) 0.015(2) 0.017(3) 0.003(2) 0.008(2) 0.003(2)
O19 0.029(3) 0.019(3) 0.038(3) -0.002(3) 0.000(3) -0.005(3)
O20 0.041(4) 0.025(3) 0.038(4) 0.004(3) 0.005(3) 0.008(3)
O21 0.024(3) 0.018(3) 0.019(3) -0.001(2) 0.006(2) 0.002(2)
O22 0.022(3) 0.020(3) 0.021(3) -0.002(2) 0.003(2) -0.003(2)
O23 0.018(3) 0.030(3) 0.018(3) 0.008(2) 0.000(2) 0.004(2)
O24 0.031(3) 0.033(3) 0.025(3) 0.001(3) 0.006(3) -0.002(3)
O1W 0.034(4) 0.038(4) 0.030(3) 0.014(3) 0.002(3) 0.005(3)
O2W 0.098(8) 0.030(4) 0.086(6) 0.001(4) 0.053(6) 0.001(4)
O3W 0.068(6) 0.077(6) 0.066(6) 0.006(5) 0.022(5) 0.005(5)
N1 0.021(4) 0.022(3) 0.020(3) 0.005(3) 0.003(3) -0.003(3)
N2 0.027(4) 0.022(3) 0.021(3) 0.006(3) 0.006(3) 0.003(3)
N3 0.033(4) 0.030(4) 0.033(4) -0.002(3) 0.008(4) -0.004(4)
N4 0.082(7) 0.033(4) 0.030(4) -0.007(4) 0.019(5) 0.002(5)
N5 0.054(7) 0.068(7) 0.061(6) -0.011(5) 0.010(6) 0.015(6)
N6 0.056(6) 0.035(4) 0.037(5) -0.002(4) 0.013(5) -0.001(4)
C1 0.045(6) 0.025(5) 0.034(5) 0.007(4) 0.008(5) 0.013(4)
C2 0.056(7) 0.029(5) 0.034(5) 0.000(4) 0.012(5) -0.012(5)
C6 0.035(6) 0.057(7) 0.064(7) -0.012(6) 0.010(6) 0.005(6)

loop_
_atom_site_label
_atom_site_type_symbol
_atom_site_fract_x
_atom_site_fract_y
_atom_site_fract_z
_atom_site_U_iso_or_equiv
_atom_site_thermal_displace_type
_atom_site_occupancy
_atom_site_calc_flag
_atom_site_refinement_flags
Mo1 Mo 0.11198(5) 0.83194(5) 0.34561(4) 0.0206(2) Uani 1 d .
Mo2 Mo 0.15861(5) 0.61072(5) 0.31287(4) 0.0195(2) Uani 1 d .
Mo3 Mo 0.31159(5) 0.60418(4) 0.19695(4) 0.01793(15) Uani 1 d .
Mo4 Mo 0.33655(5) 0.82180(5) 0.12915(4) 0.0204(2) Uani 1 d .
Mo5 Mo 0.18552(5) 0.96403(4) 0.18437(4) 0.0205(2) Uani 1 d .
Cu1 Cu 0.49331(10) 0.89632(6) 0.47685(6) 0.0194(2) Uani 1 d .
P1 P 0.32762(14) 0.78982(13) 0.33594(12) 0.0147(4) Uani 1 d .
P2 P 0.10930(15) 0.74778(13) 0.13151(12) 0.0157(4) Uani 1 d .
O1 O 0.1222(5) 0.8902(5) 0.4384(4) 0.035(2) Uani 1 d .
O2 O -0.0109(4) 0.8163(4) 0.2992(4) 0.0308(14) Uani 1 d .
O3 O 0.1322(4) 0.9269(4) 0.2710(4) 0.0245(12) Uani 1 d .
O4 O 0.2690(4) 0.8308(4) 0.3896(3) 0.0204(11) Uani 1 d .
O5 O 0.1437(5) 0.7069(4) 0.3879(4) 0.0244(12) Uani 1 d .
O6 O 0.1171(4) 0.7333(4) 0.2294(3) 0.0202(11) Uani 1 d .
O7 O 0.2205(5) 0.5358(4) 0.3940(4) 0.0313(14) Uani 1 d .
O8 O 0.0465(5) 0.5656(4) 0.2750(4) 0.0318(14) Uani 1 d .
O9 O 0.1977(4) 0.5642(4) 0.2172(3) 0.0204(12) Uani 1 d .
O10 O 0.3021(4) 0.6864(4) 0.3162(3) 0.0186(11) Uani 1 d .
O11 O 0.2895(5) 0.5536(4) 0.0965(4) 0.0308(14) Uani 1 d .
O12 O 0.3958(5) 0.5327(4) 0.2650(4) 0.0286(13) Uani 1 d .
O13 O 0.3892(4) 0.7075(4) 0.1910(4) 0.0214(12) Uani 1 d .
O14 O 0.2048(4) 0.7208(4) 0.1185(3) 0.0205(12) Uani 1 d .
O15 O 0.3221(5) 0.7875(5) 0.0239(4) 0.0339(15) Uani 1 d .
O16 O 0.4413(5) 0.8809(4) 0.1623(4) 0.036(2) Uani 1 d .
O17 O 0.2469(5) 0.9227(4) 0.1013(4) 0.0248(13) Uani 1 d .
O18 O 0.3008(4) 0.8458(3) 0.2488(3) 0.0190(11) Uani 1 d .
O19 O 0.2732(5) 1.0405(4) 0.2442(4) 0.0312(14) Uani 1 d .
O20 O 0.1023(5) 1.0384(4) 0.1231(4) 0.037(2) Uani 1 d .
O21 O 0.0896(4) 0.8514(4) 0.1126(3) 0.0206(12) Uani 1 d .
O22 O 0.4349(4) 0.7979(4) 0.3869(4) 0.0223(12) Uani 1 d .
O23 O 0.5253(4) 0.8078(4) 0.5733(3) 0.0232(12) Uani 1 d .
O24 O 0.6416(5) 0.8730(4) 0.4460(4) 0.0304(13) Uani 1 d .
H24A H 0.7335(5) 0.8399(4) 0.4610(4) 0.046 Uiso 1 d R
H24B H 0.6686(5) 0.8361(4) 0.5108(4) 0.046 Uiso 1 d R
O1W O -0.1598(5) 0.5570(5) 0.0321(4) 0.036(2) Uani 1 d .
H1WA H -0.2008(5) 0.5785(5) -0.0172(4) 0.054 Uiso 1 d R
H1WB H -0.2050(5) 0.5191(5) 0.0527(4) 0.054 Uiso 1 d R
O2W O 0.7071(8) 0.8665(5) 0.2463(7) 0.066(3) Uani 1 d .
H2WA H 0.7599(8) 0.8640(5) 0.2908(7) 0.099 Uiso 1 d R
H2WB H 0.6999(8) 0.9270(5) 0.2409(7) 0.099 Uiso 1 d R
O3W O -0.0732(7) 0.9929(7) -0.0191(6) 0.070(3) Uani 1 d .
H3WA H -0.1045(7) 0.9796(7) -0.0673(6) 0.106 Uiso 1 d R
H3WB H -0.0878(7) 0.9613(7) 0.0227(6) 0.106 Uiso 1 d R
O4W O 0.3613(8) 0.6686(7) -0.1022(7) 0.082(3) Uiso 1 d .
H4WA H 0.3334(8) 0.6992(7) -0.1372(7) 0.123 Uiso 1 d R
H4WB H 0.4266(8) 0.6842(7) -0.1188(7) 0.123 Uiso 1 d R
N1 N 0.4484(5) 0.9966(5) 0.3895(4) 0.0222(14) Uani 1 d .
H1C H 0.4811(5) 0.9946(5) 0.3514(4) 0.027 Uiso 1 calc R
H1D H 0.3862(5) 0.9881(5) 0.3593(4) 0.027 Uiso 1 calc R
N2 N 0.5455(5) 1.0001(5) 0.5616(4) 0.0237(15) Uani 1 d .
H2C H 0.5075(5) 1.0098(5) 0.5943(4) 0.028 Uiso 1 calc R
H2D H 0.6042(5) 0.9854(5) 0.5976(4) 0.028 Uiso 1 calc R
N3 N 0.5785(6) 0.7594(5) 0.2935(5) 0.033(2) Uani 1 d .
H3C H 0.6057(6) 0.7909(5) 0.2605(5) 0.049 Uiso 1 calc R
H3D H 0.5746(6) 0.7954(5) 0.3370(5) 0.049 Uiso 1 calc R
H3E H 0.5202(6) 0.7417(5) 0.2608(5) 0.049 Uiso 1 calc R
N4 N 0.5415(8) 0.6276(6) 0.4255(5) 0.049(2) Uani 1 d .
H4C H 0.5402(8) 0.5767(6) 0.4565(5) 0.073 Uiso 1 calc R
H4D H 0.4843(8) 0.6363(6) 0.3856(5) 0.073 Uiso 1 calc R
H4E H 0.5564(8) 0.6763(6) 0.4613(5) 0.073 Uiso 1 calc R
N5 N -0.0966(8) 0.8896(7) 0.1218(8) 0.063(3) Uani 1 d .
H5C H -0.0804(8) 0.9283(7) 0.0861(8) 0.094 Uiso 1 calc R
H5D H -0.0446(8) 0.8613(7) 0.1566(8) 0.094 Uiso 1 calc R
H5E H -0.1242(8) 0.9212(7) 0.1544(8) 0.094 Uiso 1 calc R
N6 N -0.1211(7) 0.6818(6) 0.1735(6) 0.043(2) Uani 1 d .
H6C H -0.1433(7) 0.6414(6) 0.2037(6) 0.064 Uiso 1 calc R
H6D H -0.0738(7) 0.7145(6) 0.2102(6) 0.064 Uiso 1 calc R
H6E H -0.0994(7) 0.6515(6) 0.1357(6) 0.064 Uiso 1 calc R
C1 C 0.4614(8) 1.0865(6) 0.4318(6) 0.036(2) Uani 1 d .
H1A H 0.4060(8) 1.1019(6) 0.4485(6) 0.043 Uiso 1 calc R
H1B H 0.4688(8) 1.1337(6) 0.3918(6) 0.043 Uiso 1 calc R
C2 C 0.5499(9) 1.0831(7) 0.5128(6) 0.040(2) Uani 1 d .
H2A H 0.6068(9) 1.0821(7) 0.4956(6) 0.048 Uiso 1 calc R
H2B H 0.5525(9) 1.1375(7) 0.5488(6) 0.048 Uiso 1 calc R
C3 C 0.6349(12) 0.6793(11) 0.3291(11) 0.078(4) Uiso 1 d .
H3A H 0.6404(12) 0.6442(11) 0.2797(11) 0.093 Uiso 1 calc R
H3B H 0.6985(12) 0.7015(11) 0.3613(11) 0.093 Uiso 1 calc R
C4 C 0.6108(14) 0.6169(13) 0.3829(13) 0.091(5) Uiso 1 d .
H4A H 0.6701(14) 0.6031(13) 0.4293(13) 0.109 Uiso 1 calc R
H4B H 0.5932(14) 0.5605(13) 0.3485(13) 0.109 Uiso 1 calc R
C5 C -0.1642(12) 0.8195(11) 0.0692(10) 0.073(4) Uiso 1 d .
H5A H -0.1339(12) 0.7869(11) 0.0328(10) 0.088 Uiso 1 calc R
H5B H -0.2196(12) 0.8514(11) 0.0304(10) 0.088 Uiso 1 calc R
C6 C -0.1993(8) 0.7457(9) 0.1245(9) 0.053(3) Uani 1 d .
H6A H -0.2235(8) 0.7778(9) 0.1657(9) 0.064 Uiso 1 calc R
H6B H -0.2512(8) 0.7098(9) 0.0854(9) 0.064 Uiso 1 calc R

loop_
_atom_type_symbol
_atom_type_description
_atom_type_scat_dispersion_real
_atom_type_scat_dispersion_imag
_atom_type_scat_source
C C 0.0033 0.0016 'International Tables Vol C Tables 4.2.6.8 and 6.1.1.4'
H H 0.0000 0.0000 'International Tables Vol C Tables 4.2.6.8 and 6.1.1.4'
N N 0.0061 0.0033 'International Tables Vol C Tables 4.2.6.8 and 6.1.1.4'
O O 0.0106 0.0060 'International Tables Vol C Tables 4.2.6.8 and 6.1.1.4'
P P 0.1023 0.0942 'International Tables Vol C Tables 4.2.6.8 and 6.1.1.4'
Cu Cu 0.3201 1.2651 'International Tables Vol C Tables 4.2.6.8 and 6.1.1.4'
Mo Mo -1.6832 0.6857 'International Tables Vol C Tables 4.2.6.8 and 6.1.1.4'

loop_
_geom_angle_atom_site_label_1
_geom_angle_atom_site_label_2
_geom_angle_atom_site_label_3
_geom_angle
_geom_angle_site_symmetry_1
O1 Mo1 O2 102.9(3) .
O1 Mo1 O3 102.5(3) .
O2 Mo1 O3 100.3(3) .
O1 Mo1 O5 102.2(3) .
O2 Mo1 O5 97.5(3) .
O3 Mo1 O5 145.3(2) .
O1 Mo1 O4 86.5(3) .
O2 Mo1 O4 169.9(2) .
O3 Mo1 O4 80.9(2) .
O5 Mo1 O4 76.7(2) .
O1 Mo1 O6 170.6(3) .
O2 Mo1 O6 83.2(2) .
O3 Mo1 O6 83.1(2) .
O5 Mo1 O6 69.7(2) .
O4 Mo1 O6 87.0(2) .
O8 Mo2 O7 104.4(3) .
O8 Mo2 O5 101.8(3) .
O7 Mo2 O5 96.7(3) .
O8 Mo2 O9 95.4(3) .
O7 Mo2 O9 99.5(3) .
O5 Mo2 O9 152.6(2) .
O8 Mo2 O6 92.5(3) .
O7 Mo2 O6 162.4(3) .
O5 Mo2 O6 74.6(2) .
O9 Mo2 O6 83.5(2) .
O8 Mo2 O10 161.1(3) .
O7 Mo2 O10 91.2(3) .
O5 Mo2 O10 86.6(2) .
O9 Mo2 O10 71.2(2) .
O6 Mo2 O10 73.3(2) .
O11 Mo3 O12 103.0(3) .
O11 Mo3 O13 102.6(3) .
O12 Mo3 O13 100.2(3) .
O11 Mo3 O9 97.3(3) .
O12 Mo3 O9 102.1(3) .
O13 Mo3 O9 145.8(2) .
O11 Mo3 O10 165.3(3) .
O12 Mo3 O10 90.3(2) .
O13 Mo3 O10 80.9(2) .
O9 Mo3 O10 73.4(2) .
O11 Mo3 O14 84.8(2) .
O12 Mo3 O14 171.4(2) .
O13 Mo3 O14 74.2(2) .
O9 Mo3 O14 80.3(2) .
O10 Mo3 O14 82.4(2) .
O16 Mo4 O15 105.2(3) .
O16 Mo4 O17 100.7(3) .
O15 Mo4 O17 97.7(3) .
O16 Mo4 O13 95.2(3) .
O15 Mo4 O13 99.4(3) .
O17 Mo4 O13 152.7(2) .
O16 Mo4 O18 95.9(3) .
O15 Mo4 O18 158.7(3) .
O17 Mo4 O18 74.9(2) .
O13 Mo4 O18 81.6(2) .
O16 Mo4 O14 165.4(3) .
O15 Mo4 O14 85.3(3) .
O17 Mo4 O14 87.6(2) .
O13 Mo4 O14 72.8(2) .
O18 Mo4 O14 74.5(2) .
O20 Mo5 O19 101.1(3) .
O20 Mo5 O3 102.1(3) .
O19 Mo5 O3 100.7(3) .
O20 Mo5 O17 102.0(3) .
O19 Mo5 O17 98.3(3) .
O3 Mo5 O17 145.5(2) .
O20 Mo5 O21 86.5(3) .
O19 Mo5 O21 171.9(3) .
O3 Mo5 O21 80.0(2) .
O17 Mo5 O21 77.3(2) .
O20 Mo5 O18 170.5(3) .
O19 Mo5 O18 85.0(2) .
O3 Mo5 O18 83.6(2) .
O17 Mo5 O18 69.7(2) .
O21 Mo5 O18 87.1(2) .
O23 Cu1 N1 170.5(3) .
O23 Cu1 N2 90.3(3) .
N1 Cu1 N2 84.5(3) .
O23 Cu1 O22 92.8(2) .
N1 Cu1 O22 92.1(3) .
N2 Cu1 O22 176.3(3) .
O23 Cu1 O24 94.2(2) .
N1 Cu1 O24 94.1(3) .
N2 Cu1 O24 94.0(3) .
O22 Cu1 O24 87.6(2) .
O4 P1 O22 110.4(3) .
O4 P1 O10 110.1(3) .
O22 P1 O10 108.9(3) .
O4 P1 O18 106.6(3) .
O22 P1 O18 110.9(3) .
O10 P1 O18 109.9(3) .
O23 P2 O21 109.0(3) 4_464
O23 P2 O14 112.6(3) 4_464
O21 P2 O14 110.0(3) .
O23 P2 O6 109.3(3) 4_464
O21 P2 O6 106.1(3) .
O14 P2 O6 109.6(3) .
Mo5 O3 Mo1 149.0(3) .
P1 O4 Mo1 123.8(3) .
Mo2 O5 Mo1 121.4(3) .
P2 O6 Mo2 130.2(3) .
P2 O6 Mo1 135.1(3) .
Mo2 O6 Mo1 94.2(2) .
Mo3 O9 Mo2 122.9(3) .
P1 O10 Mo3 126.3(3) .
P1 O10 Mo2 127.2(3) .
Mo3 O10 Mo2 92.5(2) .
Mo3 O13 Mo4 122.6(3) .
P2 O14 Mo3 126.0(3) .
P2 O14 Mo4 126.7(3) .
Mo3 O14 Mo4 90.4(2) .
Mo4 O17 Mo5 121.0(3) .
P1 O18 Mo4 130.6(3) .
P1 O18 Mo5 134.1(3) .
Mo4 O18 Mo5 94.2(2) .
P2 O21 Mo5 124.2(3) .
P1 O22 Cu1 124.4(3) .
P2 O23 Cu1 140.9(4) 4_565
C1 N1 Cu1 110.9(5) .
C2 N2 Cu1 108.8(5) .
N1 C1 C2 108.7(8) .
N2 C2 C1 108.3(8) .
C4 C3 N3 122.9(15) .
C3 C4 N4 127.8(16) .
N5 C5 C6 114.9(12) .
N6 C6 C5 111.9(11) .

loop_
_geom_bond_atom_site_label_1
_geom_bond_atom_site_label_2
_geom_bond_distance
_geom_bond_site_symmetry_2
Mo1 O1 1.679(6) .
Mo1 O2 1.742(6) .
Mo1 O3 1.910(6) .
Mo1 O5 1.932(5) .
Mo1 O4 2.199(6) .
Mo1 O6 2.374(5) .
Mo2 O8 1.701(6) .
Mo2 O7 1.714(6) .
Mo2 O5 1.900(6) .
Mo2 O9 1.937(6) .
Mo2 O6 2.185(5) .
Mo2 O10 2.376(5) .
Mo3 O11 1.708(6) .
Mo3 O12 1.711(6) .
Mo3 O13 1.904(5) .
Mo3 O9 1.910(6) .
Mo3 O10 2.302(5) .
Mo3 O14 2.371(5) .
Mo4 O16 1.697(7) .
Mo4 O15 1.714(6) .
Mo4 O17 1.921(6) .
Mo4 O13 1.952(5) .
Mo4 O18 2.190(5) .
Mo4 O14 2.397(6) .
Mo5 O20 1.688(6) .
Mo5 O19 1.737(6) .
Mo5 O3 1.894(6) .
Mo5 O17 1.944(6) .
Mo5 O21 2.219(5) .
Mo5 O18 2.397(5) .
Cu1 O23 1.947(5) .
Cu1 N1 1.976(6) .
Cu1 N2 2.003(7) .
Cu1 O22 2.012(5) .
Cu1 O24 2.431(7) .
P1 O4 1.532(6) .
P1 O22 1.537(6) .
P1 O10 1.546(5) .
P1 O18 1.555(5) .
P2 O23 1.520(6) 4_464
P2 O21 1.533(5) .
P2 O14 1.547(6) .
P2 O6 1.559(5) .
O23 P2 1.520(6) 4_565
N1 C1 1.447(12) .
N2 C2 1.445(11) .
N3 C3 1.43(2) .
N4 C4 1.42(2) .
N5 C5 1.48(2) .
N6 C6 1.489(15) .
C1 C2 1.519(14) .
C3 C4 1.38(2) .
C5 C6 1.58(2) .
